data_1574021
loop_
_publ_author_name
'Zme&#x161;kalov&#xe1;, Eli&#x161;ka'
'Stara, Franti&#x161;ek'
'Havl&#x16f;jov&#xe1;, Tereza'
'&#x160;o&#xf3;&#x161;, Miroslav'

_publ_section_title
;
 Surface analysis of cannabigerol cocrystals: linking crystal structure to
 enhanced properties.
;
_journal_coeditor_code LT5073
_journal_issue 2
_journal_name_full IUCrJ
_journal_paper_doi 10.1107/S2052252525001009
_journal_volume 12
_journal_year 2025
_chemical_formula_moiety 'C29 H44.00 N2 O2'
_chemical_formula_sum 'C29 H44 N2 O2'
_chemical_formula_weight 452.68
_space_group_IT_number 14
_space_group_name_Hall '-P 2ybc'
_space_group_name_H-M_alt 'P 1 21/c 1'
_symmetry_cell_setting monoclinic
_symmetry_space_group_name_H-M 'P 1 21/c 1'
_atom_sites_solution_hydrogens difmap
_atom_sites_solution_primary other
_cell_angle_alpha 90
_cell_angle_beta 91.5518(6)
_cell_angle_gamma 90
_cell_formula_units_Z 4
_cell_length_a 8.87660(10)
_cell_length_b 17.64500(10)
_cell_length_c 17.20080(10)
_cell_measurement_reflns_used 26404
_cell_measurement_temperature 95
_cell_measurement_theta_max 73.10
_cell_measurement_theta_min 3.55
_cell_volume 2693.13(4)
_computing_cell_refinement
; 
 CrysAlisPro (Rigaku Oxford Diffraction, 2017) 
;
_computing_data_collection 'SuperNova, (Oxford Diffraction, 2010)'
_computing_data_reduction
; 
 CrysAlisPro (Rigaku Oxford Diffraction, 2017) 
;
_computing_molecular_graphics 'CAMERON (Watkin et al., 1996)'
_computing_publication_material 'CRYSTALS (Betteridge et al., 2003)'
_computing_structure_refinement 'CRYSTALS (Betteridge et al., 2003)'
_computing_structure_solution 'Superflip (Palatinus & Chapuis, 2007)'
_diffrn_ambient_temperature 95
_diffrn_measured_fraction_theta_full 0.998
_diffrn_measured_fraction_theta_max 0.993
_diffrn_measurement_device Area
_diffrn_measurement_device_type 'Oxford Diffraction SuperNova'
_diffrn_measurement_method \w
_diffrn_radiation_monochromator 'focussing mirrors'
_diffrn_radiation_type 'Cu K\a'
_diffrn_radiation_wavelength 1.54184
_diffrn_reflns_av_R_equivalents 0.026
_diffrn_reflns_av_unetI/netI 0.029
_diffrn_reflns_limit_h_max 10
_diffrn_reflns_limit_h_min -10
_diffrn_reflns_limit_k_max 21
_diffrn_reflns_limit_k_min -21
_diffrn_reflns_limit_l_max 21
_diffrn_reflns_limit_l_min -21
_diffrn_reflns_number 38765
_diffrn_reflns_theta_full 71.816
_diffrn_reflns_theta_max 73.281
_diffrn_reflns_theta_min 3.589
_diffrn_standards_number 0
_exptl_absorpt_coefficient_mu 0.533
_exptl_absorpt_correction_T_max 0.86
_exptl_absorpt_correction_T_min 0.68
_exptl_absorpt_correction_type multi-scan
_exptl_absorpt_process_details
; 
 CrysAlisPro (Rigaku Oxford Diffraction, 2017) 
;
_exptl_crystal_colour colourless
_exptl_crystal_density_diffrn 1.116
_exptl_crystal_density_meas ?
_exptl_crystal_density_method 'not measured'
_exptl_crystal_description block
_exptl_crystal_F_000 991.991
_exptl_crystal_size_max 0.522
_exptl_crystal_size_mid 0.457
_exptl_crystal_size_min 0.274
_refine_diff_density_max 0.26
_refine_diff_density_min -0.19
_refine_ls_extinction_coef 158(9)
_refine_ls_extinction_method 'Larson (1970), Equation 22'
_refine_ls_goodness_of_fit_ref 0.9803
_refine_ls_hydrogen_treatment mixed
_refine_ls_matrix_type full
_refine_ls_number_parameters 307
_refine_ls_number_reflns 5365
_refine_ls_number_restraints 4
_refine_ls_R_factor_all 0.0360
_refine_ls_R_factor_gt 0.0347
_refine_ls_shift/su_max 0.0009605
_refine_ls_shift/su_mean 0.0000986
_refine_ls_structure_factor_coef Fsqd
_refine_ls_weighting_details
;
 Method= Modified Sheldrick 
 w=1/[\s^2^(F^2^) + ( 0.05P)^2^ + 0.99P] 
 ,where P=(max(Fo^2^,0) + 2Fc^2^)/3 
;
_refine_ls_weighting_scheme calc
_refine_ls_wR_factor_all 0.0912
_refine_ls_wR_factor_gt 0.0901
_refine_ls_wR_factor_ref 0.0912
_reflns_limit_h_max 10
_reflns_limit_h_min -10
_reflns_limit_k_max 21
_reflns_limit_k_min 0
_reflns_limit_l_max 21
_reflns_limit_l_min 0
_reflns_number_gt 5138
_reflns_number_total 5365
_reflns_threshold_expression I>2.0\s(I)
_oxford_diffrn_Wilson_B_factor 1.83
_oxford_diffrn_Wilson_scale 0.03
_oxford_refine_ls_r_factor_ref 0.0360
_oxford_refine_ls_scale 5.23(8)
_oxford_reflns_number_all 5365
_cod_data_source_file lt5073.cif
_cod_data_source_block CBG_TMP
_cod_depositor_comments
;
The following automatic conversions were performed:

data item '_exptl_crystal_density_meas' value 'not measured' was
changed to '?' -- the value is perceived as not measured.

Automatic conversion script
Id: cif_fix_values 8170 2020-07-09 18:12:32Z antanas 
;
_cod_original_sg_symbol_H-M 'P 21/c '
_cod_original_formula_sum 'C29 H44.00 N2 O2'
_cod_database_code 1574021
_oxford_refine_reflns_threshold_expression I>-3.0\s(I)
_oxford_refine_ls_r_factor_all 0.0360
_oxford_refine_ls_wr_factor_all 0.0912

loop_
_symmetry_equiv_pos_as_xyz
x,y,z
-x,-y,-z
x,-y+1/2,z+1/2
-x,y+1/2,-z+1/2

loop_
_atom_site_label
_atom_site_type_symbol
_atom_site_fract_x
_atom_site_fract_y
_atom_site_fract_z
_atom_site_U_iso_or_equiv
_atom_site_occupancy
_atom_site_adp_type
_atom_site_refinement_flags_posn
_atom_site_refinement_flags_adp
_atom_site_refinement_flags_occupancy
_atom_site_disorder_assembly
_atom_site_disorder_group
_atom_site_attached_hydrogens
O1 O 0.39357(8) 0.69639(4) 0.81584(4) 0.0211 1.0000 Uani D . . . . .
C2 C 0.50043(10) 0.72978(5) 0.77150(5) 0.0160 1.0000 Uani . . . . . .
C3 C 0.51369(10) 0.80830(5) 0.76650(5) 0.0172 1.0000 Uani . . . . . .
C4 C 0.62443(10) 0.84042(5) 0.72089(5) 0.0167 1.0000 Uani . . . . . .
C5 C 0.72017(10) 0.79309(5) 0.68025(5) 0.0168 1.0000 Uani . . . . . .
C6 C 0.70511(10) 0.71458(5) 0.68530(5) 0.0163 1.0000 Uani . . . . . .
C7 C 0.59441(10) 0.68142(5) 0.73062(5) 0.0154 1.0000 Uani . . . . . .
C8 C 0.57888(11) 0.59630(5) 0.73573(5) 0.0176 1.0000 Uani . . . . . .
C9 C 0.68707(11) 0.56314(5) 0.79577(5) 0.0175 1.0000 Uani . . . . . .
C10 C 0.78710(11) 0.50786(6) 0.78599(5) 0.0180 1.0000 Uani . . . . . .
C11 C 0.89365(11) 0.48472(6) 0.85189(6) 0.0215 1.0000 Uani . . . . . .
C12 C 0.87443(12) 0.40247(6) 0.88051(6) 0.0243 1.0000 Uani . . . . . .
C13 C 0.71950(12) 0.38830(6) 0.91054(6) 0.0219 1.0000 Uani . . . . . .
C14 C 0.67424(11) 0.40212(6) 0.98240(6) 0.0208 1.0000 Uani . . . . . .
C15 C 0.51370(12) 0.38977(7) 1.00476(7) 0.0283 1.0000 Uani . . . . . .
H152 H 0.5071 0.3518 1.0469 0.0371 1.0000 Uiso R . . . . .
H153 H 0.4693 0.4371 1.0242 0.0386 1.0000 Uiso R . . . . .
H151 H 0.4519 0.3721 0.9594 0.0383 1.0000 Uiso R . . . . .
C16 C 0.77576(13) 0.43241(7) 1.04643(6) 0.0277 1.0000 Uani . . . . . .
H163 H 0.7598 0.4081 1.0964 0.0407 1.0000 Uiso R . . . . .
H162 H 0.7537 0.4859 1.0546 0.0382 1.0000 Uiso R . . . . .
H161 H 0.8852 0.4285 1.0363 0.0393 1.0000 Uiso R . . . . .
H131 H 0.6456 0.3676 0.8739 0.0234 1.0000 Uiso R . . . . .
H121 H 0.9508 0.3921 0.9218 0.0246 1.0000 Uiso R . . . . .
H122 H 0.8929 0.3667 0.8357 0.0272 1.0000 Uiso R . . . . .
H111 H 0.8804 0.5200 0.8977 0.0240 1.0000 Uiso R . . . . .
H112 H 1.0008 0.4894 0.8336 0.0254 1.0000 Uiso R . . . . .
C17 C 0.80622(12) 0.46656(6) 0.71031(6) 0.0256 1.0000 Uani . . . . . .
H172 H 0.8182 0.4130 0.7200 0.0372 1.0000 Uiso R . . . . .
H171 H 0.8954 0.4855 0.6852 0.0370 1.0000 Uiso R . . . . .
H173 H 0.7175 0.4743 0.6753 0.0349 1.0000 Uiso R . . . . .
H91 H 0.6812 0.5864 0.8471 0.0195 1.0000 Uiso R . . . . .
H82 H 0.4747 0.5855 0.7477 0.0195 1.0000 Uiso R . . . . .
H81 H 0.5923 0.5717 0.6837 0.0190 1.0000 Uiso R . . . . .
O18 O 0.79666(8) 0.66611(4) 0.64691(4) 0.0226 1.0000 Uani D . . . . .
H181 H 0.8572(15) 0.6904(8) 0.6174(8) 0.0358(18) 1.0000 Uiso D . . . . .
H51 H 0.7954 0.8160 0.6467 0.0202 1.0000 Uiso R . . . . .
C19 C 0.64443(12) 0.92529(5) 0.71767(6) 0.0206 1.0000 Uani . . . . . .
C20 C 0.75976(11) 0.95403(6) 0.77887(6) 0.0211 1.0000 Uani . . . . . .
C21 C 0.70515(12) 0.94948(6) 0.86215(6) 0.0240 1.0000 Uani . . . . . .
C22 C 0.82740(13) 0.96839(7) 0.92275(6) 0.0284 1.0000 Uani . . . . . .
C23 C 0.76868(16) 0.96955(9) 1.00490(7) 0.0407 1.0000 Uani . . . . . .
H231 H 0.8413 0.9780 1.0462 0.0568 1.0000 Uiso R . . . . .
H232 H 0.6857 1.0060 1.0094 0.0585 1.0000 Uiso R . . . . .
H233 H 0.7258 0.9201 1.0175 0.0572 1.0000 Uiso R . . . . .
H221 H 0.8703 1.0190 0.9106 0.0312 1.0000 Uiso R . . . . .
H222 H 0.9104 0.9321 0.9217 0.0315 1.0000 Uiso R . . . . .
H212 H 0.6167 0.9844 0.8677 0.0250 1.0000 Uiso R . . . . .
H211 H 0.6652 0.8979 0.8718 0.0270 1.0000 Uiso R . . . . .
H202 H 0.7838 1.0068 0.7679 0.0230 1.0000 Uiso R . . . . .
H201 H 0.8531 0.9246 0.7738 0.0250 1.0000 Uiso R . . . . .
H191 H 0.5459 0.9516 0.7231 0.0237 1.0000 Uiso R . . . . .
H192 H 0.6813 0.9399 0.6670 0.0217 1.0000 Uiso R . . . . .
H31 H 0.4472 0.8422 0.7937 0.0206 1.0000 Uiso R . . . . .
H11 H 0.3503(16) 0.7305(8) 0.8421(8) 0.0339(18) 1.0000 Uiso D . . . . .
N24 N 1.00755(9) 0.71786(5) 0.53891(5) 0.0175 1.0000 Uani . . . . . .
C25 C 0.96182(11) 0.73980(6) 0.46741(6) 0.0185 1.0000 Uani . . . . . .
C26 C 1.06324(11) 0.74329(6) 0.40683(6) 0.0196 1.0000 Uani . . . . . .
N27 N 1.20875(9) 0.72531(5) 0.41928(5) 0.0197 1.0000 Uani . . . . . .
C28 C 1.25482(11) 0.70402(5) 0.49083(6) 0.0185 1.0000 Uani . . . . . .
C29 C 1.15270(11) 0.70016(5) 0.55139(5) 0.0172 1.0000 Uani . . . . . .
C30 C 1.20230(12) 0.67882(6) 0.63255(6) 0.0252 1.0000 Uani . . . . . .
H301 H 1.1141 0.6681 0.6649 0.0335 1.0000 Uiso R . . . . .
H302 H 1.2574 0.7206 0.6567 0.0350 1.0000 Uiso R . . . . .
H303 H 1.2690 0.6352 0.6313 0.0356 1.0000 Uiso R . . . . .
C31 C 1.41865(12) 0.68579(7) 0.50387(7) 0.0279 1.0000 Uani . . . . . .
H312 H 1.4649 0.7197 0.5467 0.0374 1.0000 Uiso R . . . . .
H313 H 1.4695 0.6952 0.4563 0.0380 1.0000 Uiso R . . . . .
H311 H 1.4279 0.6334 0.5217 0.0388 1.0000 Uiso R . . . . .
C32 C 1.01426(13) 0.76730(8) 0.32632(6) 0.0322 1.0000 Uani . . . . . .
H321 H 1.0990 0.7630 0.2926 0.0460 1.0000 Uiso R . . . . .
H323 H 0.9786 0.8177 0.3277 0.0460 1.0000 Uiso R . . . . .
H322 H 0.9316 0.7341 0.3072 0.0471 1.0000 Uiso R . . . . .
C33 C 0.79940(12) 0.76170(7) 0.45572(7) 0.0294 1.0000 Uani . . . . . .
H332 H 0.7538 0.7379 0.4105 0.0416 1.0000 Uiso R . . . . .
H331 H 0.7989 0.8157 0.4491 0.0444 1.0000 Uiso R . . . . .
H333 H 0.7434 0.7497 0.5028 0.0422 1.0000 Uiso R . . . . .

loop_
_atom_site_aniso_label
_atom_site_aniso_U_11
_atom_site_aniso_U_22
_atom_site_aniso_U_33
_atom_site_aniso_U_23
_atom_site_aniso_U_13
_atom_site_aniso_U_12
O1 0.0188(3) 0.0236(4) 0.0215(4) 0.0008(3) 0.0093(3) -0.0017(3)
C2 0.0127(4) 0.0223(5) 0.0129(4) 0.0018(3) 0.0006(3) -0.0015(3)
C3 0.0157(4) 0.0206(5) 0.0154(4) -0.0009(3) 0.0008(3) 0.0024(4)
C4 0.0171(4) 0.0185(5) 0.0144(4) 0.0015(3) -0.0034(3) -0.0003(3)
C5 0.0155(4) 0.0207(5) 0.0144(4) 0.0028(3) 0.0015(3) -0.0023(4)
C6 0.0143(4) 0.0208(5) 0.0139(4) -0.0006(3) 0.0011(3) 0.0010(3)
C7 0.0143(4) 0.0182(5) 0.0138(4) 0.0012(3) -0.0008(3) -0.0008(3)
C8 0.0165(5) 0.0179(5) 0.0186(4) 0.0005(4) 0.0017(4) -0.0015(3)
C9 0.0189(5) 0.0186(4) 0.0152(4) 0.0007(3) 0.0030(3) -0.0035(4)
C10 0.0159(5) 0.0215(5) 0.0166(4) 0.0020(4) 0.0030(3) -0.0029(4)
C11 0.0175(5) 0.0276(5) 0.0194(5) 0.0014(4) 0.0011(4) 0.0004(4)
C12 0.0259(5) 0.0265(5) 0.0206(5) 0.0027(4) 0.0018(4) 0.0068(4)
C13 0.0253(5) 0.0206(5) 0.0195(5) 0.0024(4) -0.0036(4) -0.0003(4)
C14 0.0219(5) 0.0197(5) 0.0206(5) 0.0038(4) -0.0015(4) -0.0006(4)
C15 0.0248(5) 0.0332(6) 0.0269(5) 0.0089(4) 0.0018(4) -0.0030(4)
C16 0.0285(6) 0.0335(6) 0.0212(5) -0.0042(4) -0.0008(4) -0.0034(4)
C17 0.0229(5) 0.0341(6) 0.0197(5) -0.0032(4) 0.0010(4) 0.0077(4)
O18 0.0229(4) 0.0206(3) 0.0251(4) -0.0003(3) 0.0128(3) 0.0009(3)
C19 0.0254(5) 0.0177(5) 0.0188(5) 0.0022(4) 0.0001(4) -0.0004(4)
C20 0.0221(5) 0.0193(5) 0.0220(5) -0.0000(4) 0.0021(4) -0.0032(4)
C21 0.0251(5) 0.0256(5) 0.0211(5) 0.0002(4) 0.0002(4) -0.0033(4)
C22 0.0303(6) 0.0298(6) 0.0248(5) 0.0011(4) -0.0036(4) -0.0049(4)
C23 0.0452(7) 0.0545(8) 0.0221(6) -0.0012(5) -0.0053(5) -0.0058(6)
N24 0.0164(4) 0.0190(4) 0.0173(4) -0.0010(3) 0.0030(3) -0.0013(3)
C25 0.0153(5) 0.0210(5) 0.0194(5) 0.0001(4) 0.0013(4) -0.0015(4)
C26 0.0172(5) 0.0247(5) 0.0169(5) 0.0001(4) 0.0006(4) -0.0025(4)
N27 0.0168(4) 0.0253(4) 0.0172(4) -0.0010(3) 0.0037(3) -0.0009(3)
C28 0.0159(5) 0.0203(5) 0.0193(5) -0.0014(4) 0.0017(4) 0.0000(4)
C29 0.0174(5) 0.0174(4) 0.0169(5) -0.0012(3) 0.0008(4) -0.0007(3)
C30 0.0243(5) 0.0329(6) 0.0183(5) 0.0028(4) -0.0001(4) 0.0009(4)
C31 0.0163(5) 0.0394(6) 0.0282(5) 0.0035(5) 0.0028(4) 0.0047(4)
C32 0.0236(5) 0.0542(8) 0.0187(5) 0.0077(5) -0.0002(4) -0.0008(5)
C33 0.0158(5) 0.0440(7) 0.0286(6) 0.0074(5) 0.0018(4) 0.0025(4)

loop_
_atom_type_symbol
_atom_type_scat_dispersion_real
_atom_type_scat_dispersion_imag
_atom_type_scat_Cromer_Mann_a1
_atom_type_scat_Cromer_Mann_b1
_atom_type_scat_Cromer_Mann_a2
_atom_type_scat_Cromer_Mann_b2
_atom_type_scat_Cromer_Mann_a3
_atom_type_scat_Cromer_Mann_b3
_atom_type_scat_Cromer_Mann_a4
_atom_type_scat_Cromer_Mann_b4
_atom_type_scat_Cromer_Mann_c
_atom_type_scat_source
C 0.0181 0.0091 2.3100 20.8439 1.0200 10.2075 1.5886 0.5687 0.8650 51.6512 0.2156 'International Tables Vol C 4.2.6.8 and 6.1.1.4'
H 0.0000 0.0000 0.4930 10.5109 0.3229 26.1257 0.1402 3.1424 0.0408 57.7998 0.0030 'International Tables Vol C 4.2.6.8 and 6.1.1.4'
N 0.0311 0.0180 12.2126 0.0057 3.1322 9.8933 2.0125 28.9975 1.1663 0.5826 -11.5290 'International Tables Vol C 4.2.6.8 and 6.1.1.4'
O 0.0492 0.0322 3.0485 13.2771 2.2868 5.7011 1.5463 0.3239 0.8670 32.9089 0.2508 'International Tables Vol C 4.2.6.8 and 6.1.1.4'

loop_
_geom_angle_atom_site_label_1
_geom_angle_site_symmetry_1
_geom_angle_atom_site_label_2
_geom_angle_site_symmetry_2
_geom_angle_atom_site_label_3
_geom_angle_site_symmetry_3
_geom_angle
_geom_angle_publ_flag
C2 . O1 . H11 . 108.8(10) no
O1 . C2 . C3 . 121.61(8) yes
O1 . C2 . C7 . 116.79(8) yes
C3 . C2 . C7 . 121.59(8) yes
C2 . C3 . C4 . 120.06(9) yes
C2 . C3 . H31 . 122.0 no
C4 . C3 . H31 . 118.0 no
C3 . C4 . C5 . 119.18(9) yes
C3 . C4 . C19 . 120.62(9) yes
C5 . C4 . C19 . 120.17(8) yes
C4 . C5 . C6 . 120.23(8) yes
C4 . C5 . H51 . 118.8 no
C6 . C5 . H51 . 120.9 no
C5 . C6 . C7 . 121.34(9) yes
C5 . C6 . O18 . 122.26(8) yes
C7 . C6 . O18 . 116.40(8) yes
C6 . C7 . C2 . 117.60(8) yes
C6 . C7 . C8 . 120.98(8) yes
C2 . C7 . C8 . 121.42(8) yes
C7 . C8 . C9 . 111.59(8) yes
C7 . C8 . H82 . 107.2 no
C9 . C8 . H82 . 111.7 no
C7 . C8 . H81 . 111.4 no
C9 . C8 . H81 . 110.7 no
H82 . C8 . H81 . 103.9 no
C8 . C9 . C10 . 127.67(9) yes
C8 . C9 . H91 . 114.1 no
C10 . C9 . H91 . 118.3 no
C9 . C10 . C11 . 120.54(9) yes
C9 . C10 . C17 . 123.68(9) yes
C11 . C10 . C17 . 115.75(8) yes
C10 . C11 . C12 . 114.87(8) yes
C10 . C11 . H111 . 109.5 no
C12 . C11 . H111 . 108.3 no
C10 . C11 . H112 . 108.5 no
C12 . C11 . H112 . 106.8 no
H111 . C11 . H112 . 108.7 no
C11 . C12 . C13 . 112.09(8) yes
C11 . C12 . H121 . 109.0 no
C13 . C12 . H121 . 109.8 no
C11 . C12 . H122 . 108.8 no
C13 . C12 . H122 . 109.0 no
H121 . C12 . H122 . 108.1 no
C12 . C13 . C14 . 126.16(10) yes
C12 . C13 . H131 . 116.7 no
C14 . C13 . H131 . 117.2 no
C13 . C14 . C15 . 121.53(10) yes
C13 . C14 . C16 . 123.72(10) yes
C15 . C14 . C16 . 114.73(9) yes
C14 . C15 . H152 . 111.2 no
C14 . C15 . H153 . 110.8 no
H152 . C15 . H153 . 107.0 no
C14 . C15 . H151 . 110.7 no
H152 . C15 . H151 . 108.7 no
H153 . C15 . H151 . 108.4 no
C14 . C16 . H163 . 113.1 no
C14 . C16 . H162 . 109.4 no
H163 . C16 . H162 . 105.3 no
C14 . C16 . H161 . 114.6 no
H163 . C16 . H161 . 106.9 no
H162 . C16 . H161 . 107.1 no
C10 . C17 . H172 . 109.9 no
C10 . C17 . H171 . 109.3 no
H172 . C17 . H171 . 109.1 no
C10 . C17 . H173 . 110.8 no
H172 . C17 . H173 . 108.8 no
H171 . C17 . H173 . 109.1 no
C6 . O18 . H181 . 111.2(10) no
C4 . C19 . C20 . 112.31(8) yes
C4 . C19 . H191 . 110.7 no
C20 . C19 . H191 . 110.7 no
C4 . C19 . H192 . 109.7 no
C20 . C19 . H192 . 107.0 no
H191 . C19 . H192 . 106.1 no
C19 . C20 . C21 . 113.79(8) yes
C19 . C20 . H202 . 109.1 no
C21 . C20 . H202 . 108.0 no
C19 . C20 . H201 . 108.2 no
C21 . C20 . H201 . 110.2 no
H202 . C20 . H201 . 107.3 no
C20 . C21 . C22 . 113.12(9) yes
C20 . C21 . H212 . 109.0 no
C22 . C21 . H212 . 110.2 no
C20 . C21 . H211 . 109.2 no
C22 . C21 . H211 . 109.8 no
H212 . C21 . H211 . 105.2 no
C21 . C22 . C23 . 112.57(10) yes
C21 . C22 . H221 . 108.8 no
C23 . C22 . H221 . 109.0 no
C21 . C22 . H222 . 111.6 no
C23 . C22 . H222 . 107.7 no
H221 . C22 . H222 . 106.9 no
C22 . C23 . H231 . 116.8 no
C22 . C23 . H232 . 111.1 no
H231 . C23 . H232 . 109.3 no
C22 . C23 . H233 . 109.9 no
H231 . C23 . H233 . 103.5 no
H232 . C23 . H233 . 105.6 no
C25 . N24 . C29 . 118.73(8) yes
N24 . C25 . C26 . 120.76(9) yes
N24 . C25 . C33 . 117.56(9) yes
C26 . C25 . C33 . 121.67(9) yes
C25 . C26 . N27 . 120.52(9) yes
C25 . C26 . C32 . 121.61(9) yes
N27 . C26 . C32 . 117.87(9) yes
C26 . N27 . C28 . 118.78(8) yes
N27 . C28 . C29 . 120.60(9) yes
N27 . C28 . C31 . 117.89(9) yes
C29 . C28 . C31 . 121.50(9) yes
C28 . C29 . N24 . 120.61(9) yes
C28 . C29 . C30 . 121.64(9) yes
N24 . C29 . C30 . 117.72(8) yes
C29 . C30 . H301 . 110.8 no
C29 . C30 . H302 . 109.8 no
H301 . C30 . H302 . 107.5 no
C29 . C30 . H303 . 110.0 no
H301 . C30 . H303 . 110.6 no
H302 . C30 . H303 . 108.1 no
C28 . C31 . H312 . 110.5 no
C28 . C31 . H313 . 108.2 no
H312 . C31 . H313 . 108.8 no
C28 . C31 . H311 . 108.8 no
H312 . C31 . H311 . 107.3 no
H313 . C31 . H311 . 113.2 no
C26 . C32 . H321 . 108.8 no
C26 . C32 . H323 . 109.4 no
H321 . C32 . H323 . 110.9 no
C26 . C32 . H322 . 109.5 no
H321 . C32 . H322 . 109.6 no
H323 . C32 . H322 . 108.7 no
C25 . C33 . H332 . 112.1 no
C25 . C33 . H331 . 105.8 no
H332 . C33 . H331 . 109.6 no
C25 . C33 . H333 . 109.8 no
H332 . C33 . H333 . 111.2 no
H331 . C33 . H333 . 108.1 no

loop_
_geom_bond_atom_site_label_1
_geom_bond_site_symmetry_1
_geom_bond_atom_site_label_2
_geom_bond_site_symmetry_2
_geom_bond_distance
_geom_bond_publ_flag
O1 . C2 . 1.3665(11) yes
O1 . H11 . 0.850(12) no
C2 . C3 . 1.3933(14) yes
C2 . C7 . 1.3965(13) yes
C3 . C4 . 1.3946(13) yes
C3 . H31 . 0.970 no
C4 . C5 . 1.3930(13) yes
C4 . C19 . 1.5092(13) yes
C5 . C6 . 1.3946(13) yes
C5 . H51 . 0.981 no
C6 . C7 . 1.3990(13) yes
C6 . O18 . 1.3627(11) yes
C7 . C8 . 1.5111(13) yes
C8 . C9 . 1.5091(13) yes
C8 . H82 . 0.972 no
C8 . H81 . 1.005 no
C9 . C10 . 1.3327(14) yes
C9 . H91 . 0.977 no
C10 . C11 . 1.5125(13) yes
C10 . C17 . 1.5056(13) yes
C11 . C12 . 1.5435(14) yes
C11 . H111 . 1.013 no
C11 . H112 . 1.013 no
C12 . C13 . 1.5031(15) yes
C12 . H121 . 0.986 no
C12 . H122 . 1.014 no
C13 . C14 . 1.3325(14) yes
C13 . H131 . 0.969 no
C14 . C15 . 1.5020(14) yes
C14 . C16 . 1.5022(14) yes
C15 . H152 . 0.990 no
C15 . H153 . 0.985 no
C15 . H151 . 0.992 no
C16 . H163 . 0.974 no
C16 . H162 . 0.975 no
C16 . H161 . 0.994 no
C17 . H172 . 0.965 no
C17 . H171 . 0.971 no
C17 . H173 . 0.988 no
O18 . H181 . 0.863(12) no
C19 . C20 . 1.5347(14) yes
C19 . H191 . 0.996 no
C19 . H192 . 0.973 no
C20 . C21 . 1.5267(14) yes
C20 . H202 . 0.975 no
C20 . H201 . 0.983 no
C21 . C22 . 1.5213(15) yes
C21 . H212 . 1.004 no
C21 . H211 . 0.993 no
C22 . C23 . 1.5194(16) yes
C22 . H221 . 0.995 no
C22 . H222 . 0.977 no
C23 . H231 . 0.958 no
C23 . H232 . 0.982 no
C23 . H233 . 0.979 no
N24 . C25 . 1.3418(13) yes
N24 . C29 . 1.3374(13) yes
C25 . C26 . 1.3967(13) yes
C25 . C33 . 1.5009(14) yes
C26 . N27 . 1.3416(13) yes
C26 . C32 . 1.5013(14) yes
N27 . C28 . 1.3400(13) yes
C28 . C29 . 1.4010(13) yes
C28 . C31 . 1.5004(13) yes
C29 . C30 . 1.5004(13) yes
C30 . H301 . 0.991 no
C30 . H302 . 0.972 no
C30 . H303 . 0.972 no
C31 . H312 . 1.027 no
C31 . H313 . 0.960 no
C31 . H311 . 0.977 no
C32 . H321 . 0.965 no
C32 . H323 . 0.945 no
C32 . H322 . 0.989 no
C33 . H332 . 0.964 no
C33 . H331 . 0.960 no
C33 . H333 . 0.985 no

loop_
_geom_hbond_atom_site_label_D
_geom_hbond_site_symmetry_D
_geom_hbond_atom_site_label_H
_geom_hbond_site_symmetry_H
_geom_hbond_atom_site_label_A
_geom_hbond_site_symmetry_A
_geom_hbond_angle_DHA
_geom_hbond_distance_DH
_geom_hbond_distance_HA
_geom_hbond_distance_DA
_geom_hbond_publ_flag
O18 . H181 . N24 . 164.2(14) 0.863(12) 1.984(13) 2.8244(14) yes
O1 . H11 . N27 3_465 157.7(13) 0.850(12) 2.010(13) 2.8150(14) yes
